data_7047336
loop_
_publ_author_name
'Trose, M.'
'Rei\&s, M'
'Rei\&s, F'
'Anke, F.'
'Spannenberg, A.'
'Boye, S.'
'Lederer, A.'
'Arndt, P.'
'Beweries, T.'

_publ_section_title
;
 Dehydropolymerisation of methylamine borane using a dinuclear
 1,3-allenediyl bridged zirconocene complex.
;
_journal_issue 37
_journal_name_full 'Dalton transactions (Cambridge, England : 2003)'
_journal_page_first 12858
_journal_page_last 12862
_journal_paper_doi 10.1039/c8dt03311k
_journal_volume 47
_journal_year 2018
_chemical_formula_sum 'C31 H44 Si2 Zr2'
_chemical_formula_weight 655.28
_space_group_crystal_system orthorhombic
_space_group_IT_number 19
_space_group_name_Hall 'P 2ac 2ab'
_space_group_name_H-M_alt 'P 21 21 21'
_symmetry_space_group_name_Hall 'P 2ac 2ab'
_symmetry_space_group_name_H-M 'P 21 21 21'
_atom_sites_solution_hydrogens geom
_audit_creation_method SHELXL-2014/7
_audit_update_record
;
2018-06-27 deposited with the CCDC.
2018-08-21 downloaded from the CCDC.
;
_cell_angle_alpha 90
_cell_angle_beta 90
_cell_angle_gamma 90
_cell_formula_units_Z 8
_cell_length_a 10.9699(3)
_cell_length_b 17.2760(4)
_cell_length_c 32.6586(9)
_cell_measurement_reflns_used 9645
_cell_measurement_temperature 150(2)
_cell_measurement_theta_max 28.50
_cell_measurement_theta_min 2.24
_cell_volume 6189.3(3)
_computing_cell_refinement 'SAINT (Bruker, 2013)'
_computing_data_collection 'APEX2 (Bruker, 2014)'
_computing_data_reduction SAINT
_computing_structure_refinement 'SHELXL-2014/7 (Sheldrick, 2015)'
_computing_structure_solution 'SHELXS-97 (Sheldrick, 2008)'
_diffrn_ambient_temperature 150(2)
_diffrn_detector_area_resol_mean 8.3333
_diffrn_measured_fraction_theta_full 0.999
_diffrn_measured_fraction_theta_max 0.999
_diffrn_measurement_device_type 'Bruker APEX-II CCD'
_diffrn_measurement_method '\f and \w scans'
_diffrn_radiation_type MoK\a
_diffrn_radiation_wavelength 0.71073
_diffrn_reflns_av_R_equivalents 0.0365
_diffrn_reflns_av_unetI/netI 0.0281
_diffrn_reflns_Laue_measured_fraction_full 0.999
_diffrn_reflns_Laue_measured_fraction_max 0.999
_diffrn_reflns_limit_h_max 14
_diffrn_reflns_limit_h_min -13
_diffrn_reflns_limit_k_max 22
_diffrn_reflns_limit_k_min -22
_diffrn_reflns_limit_l_max 43
_diffrn_reflns_limit_l_min -43
_diffrn_reflns_number 89921
_diffrn_reflns_point_group_measured_fraction_full 1.000
_diffrn_reflns_point_group_measured_fraction_max 1.000
_diffrn_reflns_theta_full 25.242
_diffrn_reflns_theta_max 27.999
_diffrn_reflns_theta_min 1.333
_diffrn_source 'fine-focus sealed tube'
_exptl_absorpt_coefficient_mu 0.768
_exptl_absorpt_correction_T_max 0.91
_exptl_absorpt_correction_T_min 0.84
_exptl_absorpt_correction_type multi-scan
_exptl_absorpt_process_details 'SADABS (Bruker, 2014)'
_exptl_crystal_colour yellow
_exptl_crystal_density_diffrn 1.406
_exptl_crystal_description prism
_exptl_crystal_F_000 2704
_exptl_crystal_size_max 0.312
_exptl_crystal_size_mid 0.216
_exptl_crystal_size_min 0.130
_refine_diff_density_max 0.524
_refine_diff_density_min -0.216
_refine_diff_density_rms 0.055
_refine_ls_abs_structure_details
;
 Flack x determined using 5973 quotients [(I+)-(I-)]/[(I+)+(I-)]
 (Parsons, Flack and Wagner, Acta Cryst. B69 (2013) 249-259).
;
_refine_ls_abs_structure_Flack -0.072(10)
_refine_ls_extinction_method none
_refine_ls_goodness_of_fit_ref 1.033
_refine_ls_hydrogen_treatment constr
_refine_ls_matrix_type full
_refine_ls_number_parameters 647
_refine_ls_number_reflns 14925
_refine_ls_number_restraints 0
_refine_ls_restrained_S_all 1.033
_refine_ls_R_factor_all 0.0294
_refine_ls_R_factor_gt 0.0252
_refine_ls_shift/su_max 0.002
_refine_ls_shift/su_mean 0.000
_refine_ls_structure_factor_coef Fsqd
_refine_ls_weighting_details 'w=1/[\s^2^(Fo^2^)+(0.0238P)^2^+1.9231P] where P=(Fo^2^+2Fc^2^)/3'
_refine_ls_weighting_scheme calc
_refine_ls_wR_factor_gt 0.0526
_refine_ls_wR_factor_ref 0.0545
_reflns_Friedel_coverage 0.820
_reflns_Friedel_fraction_full 1.000
_reflns_Friedel_fraction_max 1.000
_reflns_number_gt 13905
_reflns_number_total 14925
_reflns_threshold_expression 'I > 2\s(I)'
_cod_data_source_file c8dt03311k2.cif
_cod_data_source_block AX1309
_cod_depositor_comments 'Adding full bibliography for 7047335--7047336.cif.'
_cod_database_code 7047336
_shelx_shelxl_version_number 2014/7
_shelx_space_group_comment
;
The symmetry employed for this shelxl refinement is uniquely defined
by the following loop, which should always be used as a source of
symmetry information in preference to the above space-group names.
They are only intended as comments.
;

loop_
_space_group_symop_operation_xyz
'x, y, z'
'x+1/2, -y+1/2, -z'
'-x, y+1/2, -z+1/2'
'-x+1/2, -y, z+1/2'

loop_
_atom_site_label
_atom_site_type_symbol
_atom_site_fract_x
_atom_site_fract_y
_atom_site_fract_z
_atom_site_U_iso_or_equiv
_atom_site_adp_type
_atom_site_occupancy
_atom_site_site_symmetry_order
_atom_site_calc_flag
_atom_site_refinement_flags_posn
_atom_site_refinement_flags_adp
C1 C 0.1313(3) 0.12761(17) 0.91113(9) 0.0241(7) Uani 1 1 d . .
C2 C 0.0667(3) 0.10934(16) 0.87881(9) 0.0224(6) Uani 1 1 d . .
C3 C 0.0040(3) 0.09198(17) 0.84586(9) 0.0214(6) Uani 1 1 d . .
C4 C -0.1083(4) 0.1543(2) 0.95800(13) 0.0540(11) Uani 1 1 d . .
H4A H -0.1458 0.1619 0.9311 0.081 Uiso 1 1 calc R U
H4B H -0.1472 0.1888 0.9780 0.081 Uiso 1 1 calc R U
H4C H -0.1191 0.1004 0.9666 0.081 Uiso 1 1 calc R U
C5 C 0.0695(5) 0.2848(2) 0.95042(12) 0.0527(12) Uani 1 1 d . .
H5A H 0.1537 0.3008 0.9557 0.079 Uiso 1 1 calc R U
H5B H 0.0153 0.3093 0.9705 0.079 Uiso 1 1 calc R U
H5C H 0.0457 0.3008 0.9228 0.079 Uiso 1 1 calc R U
C6 C 0.1286(4) 0.1488(2) 1.00464(10) 0.0473(11) Uani 1 1 d . .
H6A H 0.1108 0.0943 1.0104 0.071 Uiso 1 1 calc R U
H6B H 0.0952 0.1811 1.0266 0.071 Uiso 1 1 calc R U
H6C H 0.2170 0.1563 1.0030 0.071 Uiso 1 1 calc R U
C7 C -0.0255(4) 0.1620(2) 0.75704(10) 0.0391(9) Uani 1 1 d . .
H7A H -0.0407 0.2109 0.7427 0.059 Uiso 1 1 calc R U
H7B H -0.0906 0.1252 0.7506 0.059 Uiso 1 1 calc R U
H7C H 0.0530 0.1406 0.7482 0.059 Uiso 1 1 calc R U
C8 C -0.1721(4) 0.2239(2) 0.82719(13) 0.0434(9) Uani 1 1 d . .
H8A H -0.1712 0.2399 0.8560 0.065 Uiso 1 1 calc R U
H8B H -0.2369 0.1857 0.8230 0.065 Uiso 1 1 calc R U
H8C H -0.1870 0.2690 0.8098 0.065 Uiso 1 1 calc R U
C9 C 0.0963(4) 0.2554(2) 0.82287(11) 0.0417(9) Uani 1 1 d . .
H9A H 0.0948 0.2708 0.8517 0.062 Uiso 1 1 calc R U
H9B H 0.0794 0.3006 0.8056 0.062 Uiso 1 1 calc R U
H9C H 0.1769 0.2346 0.8161 0.062 Uiso 1 1 calc R U
C10 C 0.3392(4) 0.0644(2) 0.83270(11) 0.0399(9) Uani 1 1 d . .
H10A H 0.2945 0.0162 0.8276 0.060 Uiso 1 1 calc R U
H10B H 0.4245 0.0578 0.8246 0.060 Uiso 1 1 calc R U
H10C H 0.3025 0.1064 0.8167 0.060 Uiso 1 1 calc R U
C11 C -0.2641(3) 0.0184(2) 0.80517(12) 0.0392(9) Uani 1 1 d . .
H11A H -0.3098 0.0486 0.8254 0.059 Uiso 1 1 calc R U
H11B H -0.3132 -0.0260 0.7964 0.059 Uiso 1 1 calc R U
H11C H -0.2454 0.0510 0.7814 0.059 Uiso 1 1 calc R U
C12 C 0.2742(3) -0.0470(2) 0.91083(13) 0.0382(9) Uani 1 1 d . .
H12 H 0.2097 -0.0677 0.8948 0.046 Uiso 1 1 calc R U
C13 C 0.2618(3) -0.0117(2) 0.94886(12) 0.0374(9) Uani 1 1 d . .
H13 H 0.1879 -0.0049 0.9635 0.045 Uiso 1 1 calc R U
C14 C 0.3781(3) 0.0119(2) 0.96172(11) 0.0406(9) Uani 1 1 d . .
H14 H 0.3966 0.0383 0.9865 0.049 Uiso 1 1 calc R U
C15 C 0.4617(3) -0.0103(2) 0.93172(12) 0.0428(9) Uani 1 1 d . .
H15 H 0.5473 -0.0020 0.9326 0.051 Uiso 1 1 calc R U
C16 C 0.3978(4) -0.0467(2) 0.90019(13) 0.0417(9) Uani 1 1 d . .
H16 H 0.4321 -0.0675 0.8759 0.050 Uiso 1 1 calc R U
C17 C 0.5254(4) 0.1667(3) 0.88859(15) 0.0568(13) Uani 1 1 d . .
H17 H 0.5904 0.1393 0.8759 0.068 Uiso 1 1 calc R U
C18 C 0.4352(5) 0.2095(3) 0.86845(14) 0.0568(13) Uani 1 1 d . .
H18 H 0.4286 0.2168 0.8397 0.068 Uiso 1 1 calc R U
C19 C 0.3574(4) 0.2392(2) 0.89774(14) 0.0499(11) Uani 1 1 d . .
H19 H 0.2880 0.2707 0.8928 0.060 Uiso 1 1 calc R U
C20 C 0.3993(4) 0.2146(2) 0.93610(13) 0.0494(11) Uani 1 1 d . .
H20 H 0.3625 0.2258 0.9617 0.059 Uiso 1 1 calc R U
C21 C 0.5036(4) 0.1713(3) 0.93014(14) 0.0544(12) Uani 1 1 d . .
H21 H 0.5520 0.1485 0.9511 0.065 Uiso 1 1 calc R U
C22 C -0.0372(4) -0.0397(2) 0.75775(10) 0.0389(9) Uani 1 1 d . .
H22 H -0.0724 -0.0053 0.7384 0.047 Uiso 1 1 calc R U
C23 C 0.0724(3) -0.0285(2) 0.77796(10) 0.0349(8) Uani 1 1 d . .
H23 H 0.1250 0.0148 0.7751 0.042 Uiso 1 1 calc R U
C24 C 0.0916(4) -0.0931(2) 0.80357(10) 0.0368(8) Uani 1 1 d . .
H24 H 0.1591 -0.1006 0.8214 0.044 Uiso 1 1 calc R U
C25 C -0.0059(4) -0.1443(2) 0.79825(11) 0.0391(9) Uani 1 1 d . .
H25 H -0.0148 -0.1933 0.8111 0.047 Uiso 1 1 calc R U
C26 C -0.0880(4) -0.1109(2) 0.77077(11) 0.0422(9) Uani 1 1 d . .
H26 H -0.1639 -0.1320 0.7624 0.051 Uiso 1 1 calc R U
C27 C -0.2546(3) -0.0731(2) 0.88089(12) 0.0372(9) Uani 1 1 d . .
H27 H -0.3367 -0.0733 0.8717 0.045 Uiso 1 1 calc R U
C28 C -0.1968(3) -0.01233(19) 0.90147(10) 0.0307(7) Uani 1 1 d . .
H28 H -0.2323 0.0361 0.9084 0.037 Uiso 1 1 calc R U
C29 C -0.0768(3) -0.03565(19) 0.91007(9) 0.0300(7) Uani 1 1 d . .
H29 H -0.0172 -0.0060 0.9241 0.036 Uiso 1 1 calc R U
C30 C -0.0605(3) -0.11032(19) 0.89427(10) 0.0338(8) Uani 1 1 d . .
H30 H 0.0121 -0.1401 0.8955 0.041 Uiso 1 1 calc R U
C31 C -0.1712(4) -0.1331(2) 0.87625(11) 0.0368(8) Uani 1 1 d . .
H31 H -0.1865 -0.1812 0.8631 0.044 Uiso 1 1 calc R U
C32 C 0.5204(3) 0.61199(16) 0.83940(9) 0.0208(6) Uani 1 1 d . .
C33 C 0.4655(3) 0.62536(16) 0.87430(9) 0.0183(6) Uani 1 1 d . .
C34 C 0.4109(3) 0.63777(16) 0.90944(9) 0.0214(6) Uani 1 1 d . .
C35 C 0.4947(4) 0.78733(19) 0.82299(11) 0.0363(8) Uani 1 1 d . .
H35A H 0.4109 0.7881 0.8334 0.054 Uiso 1 1 calc R U
H35B H 0.5041 0.8270 0.8018 0.054 Uiso 1 1 calc R U
H35C H 0.5514 0.7979 0.8455 0.054 Uiso 1 1 calc R U
C36 C 0.6850(4) 0.6956(2) 0.77768(12) 0.0450(10) Uani 1 1 d . .
H36A H 0.7439 0.7102 0.7989 0.067 Uiso 1 1 calc R U
H36B H 0.6856 0.7346 0.7559 0.067 Uiso 1 1 calc R U
H36C H 0.7073 0.6451 0.7662 0.067 Uiso 1 1 calc R U
C37 C 0.4209(4) 0.6732(2) 0.75751(10) 0.0410(9) Uani 1 1 d . .
H37A H 0.4447 0.6263 0.7426 0.062 Uiso 1 1 calc R U
H37B H 0.4231 0.7177 0.7389 0.062 Uiso 1 1 calc R U
H37C H 0.3381 0.6669 0.7683 0.062 Uiso 1 1 calc R U
C38 C 0.5449(4) 0.6117(2) 0.99069(10) 0.0382(9) Uani 1 1 d . .
H38A H 0.4744 0.5956 1.0071 0.057 Uiso 1 1 calc R U
H38B H 0.6066 0.6347 1.0086 0.057 Uiso 1 1 calc R U
H38C H 0.5794 0.5665 0.9768 0.057 Uiso 1 1 calc R U
C39 C 0.3998(4) 0.7583(2) 0.97885(11) 0.0401(9) Uani 1 1 d . .
H39A H 0.3902 0.8041 0.9614 0.060 Uiso 1 1 calc R U
H39B H 0.4397 0.7731 1.0045 0.060 Uiso 1 1 calc R U
H39C H 0.3195 0.7362 0.9848 0.060 Uiso 1 1 calc R U
C40 C 0.6335(4) 0.7359(2) 0.93241(11) 0.0431(10) Uani 1 1 d . .
H40A H 0.6845 0.6996 0.9170 0.065 Uiso 1 1 calc R U
H40B H 0.6798 0.7566 0.9556 0.065 Uiso 1 1 calc R U
H40C H 0.6087 0.7786 0.9145 0.065 Uiso 1 1 calc R U
C41 C 0.5076(3) 0.43202(18) 0.89480(9) 0.0288(7) Uani 1 1 d . .
H41A H 0.5283 0.4578 0.9206 0.043 Uiso 1 1 calc R U
H41B H 0.5328 0.3776 0.8961 0.043 Uiso 1 1 calc R U
H41C H 0.4194 0.4349 0.8903 0.043 Uiso 1 1 calc R U
C42 C 0.1956(3) 0.5311(2) 0.84717(10) 0.0332(8) Uani 1 1 d . .
H42A H 0.2155 0.5624 0.8231 0.050 Uiso 1 1 calc R U
H42B H 0.1122 0.5113 0.8447 0.050 Uiso 1 1 calc R U
H42C H 0.2526 0.4876 0.8491 0.050 Uiso 1 1 calc R U
C43 C 0.4582(3) 0.4683(2) 0.78399(10) 0.0331(8) Uani 1 1 d . .
H43 H 0.3917 0.5028 0.7805 0.040 Uiso 1 1 calc R U
C44 C 0.5748(4) 0.4762(2) 0.76683(9) 0.0359(8) Uani 1 1 d . .
H44 H 0.6013 0.5175 0.7498 0.043 Uiso 1 1 calc R U
C45 C 0.6455(4) 0.4127(2) 0.77911(10) 0.0350(8) Uani 1 1 d . .
H45 H 0.7276 0.4030 0.7715 0.042 Uiso 1 1 calc R U
C46 C 0.5740(3) 0.36635(19) 0.80454(10) 0.0313(8) Uani 1 1 d . .
H46 H 0.5994 0.3201 0.8177 0.038 Uiso 1 1 calc R U
C47 C 0.4580(3) 0.40007(19) 0.80720(10) 0.0293(7) Uani 1 1 d . .
H47 H 0.3907 0.3801 0.8222 0.035 Uiso 1 1 calc R U
C48 C 0.8236(3) 0.4481(2) 0.85205(15) 0.0472(11) Uani 1 1 d . .
H48 H 0.8491 0.4015 0.8392 0.057 Uiso 1 1 calc R U
C49 C 0.7767(3) 0.4546(3) 0.89140(14) 0.0463(10) Uani 1 1 d . .
H49 H 0.7633 0.4133 0.9101 0.056 Uiso 1 1 calc R U
C50 C 0.7529(3) 0.5330(2) 0.89849(12) 0.0398(9) Uani 1 1 d . .
H50 H 0.7202 0.5542 0.9230 0.048 Uiso 1 1 calc R U
C51 C 0.7850(3) 0.5746(2) 0.86366(12) 0.0363(8) Uani 1 1 d . .
H51 H 0.7795 0.6291 0.8603 0.044 Uiso 1 1 calc R U
C52 C 0.8270(3) 0.5218(2) 0.83449(12) 0.0408(9) Uani 1 1 d . .
H52 H 0.8531 0.5339 0.8075 0.049 Uiso 1 1 calc R U
C53 C 0.1906(4) 0.4712(2) 0.93374(13) 0.0428(9) Uani 1 1 d . .
H53 H 0.2088 0.4286 0.9164 0.051 Uiso 1 1 calc R U
C54 C 0.0771(4) 0.5065(2) 0.93786(13) 0.0472(10) Uani 1 1 d . .
H54 H 0.0049 0.4928 0.9236 0.057 Uiso 1 1 calc R U
C55 C 0.0883(4) 0.5653(2) 0.96652(13) 0.0512(12) Uani 1 1 d . .
H55 H 0.0246 0.5982 0.9758 0.061 Uiso 1 1 calc R U
C56 C 0.2107(4) 0.5677(2) 0.97959(11) 0.0444(10) Uani 1 1 d . .
H56 H 0.2451 0.6029 0.9987 0.053 Uiso 1 1 calc R U
C57 C 0.2719(4) 0.5084(2) 0.95903(11) 0.0399(9) Uani 1 1 d . .
H57 H 0.3557 0.4959 0.9620 0.048 Uiso 1 1 calc R U
C58 C 0.0242(3) 0.69005(19) 0.90109(11) 0.0327(7) Uani 1 1 d . .
H58 H -0.0487 0.6717 0.9134 0.039 Uiso 1 1 calc R U
C59 C 0.1170(3) 0.73293(18) 0.92079(11) 0.0323(8) Uani 1 1 d . .
H59 H 0.1181 0.7474 0.9489 0.039 Uiso 1 1 calc R U
C60 C 0.2066(3) 0.75039(17) 0.89187(11) 0.0300(7) Uani 1 1 d . .
H60 H 0.2782 0.7800 0.8966 0.036 Uiso 1 1 calc R U
C61 C 0.1726(3) 0.71650(19) 0.85454(11) 0.0310(8) Uani 1 1 d . .
H61 H 0.2180 0.7181 0.8298 0.037 Uiso 1 1 calc R U
C62 C 0.0590(3) 0.67953(19) 0.86017(11) 0.0313(8) Uani 1 1 d . .
H62 H 0.0142 0.6524 0.8398 0.038 Uiso 1 1 calc R U
Si1 Si 0.05744(10) 0.17695(5) 0.95493(3) 0.0302(2) Uani 1 1 d . .
Si2 Si -0.02174(9) 0.17988(5) 0.81363(3) 0.0275(2) Uani 1 1 d . .
Si3 Si 0.52868(9) 0.68986(5) 0.80068(3) 0.02569(19) Uani 1 1 d . .
Si4 Si 0.49522(9) 0.68473(5) 0.95166(2) 0.02476(19) Uani 1 1 d . .
Zr1 Zr 0.32966(3) 0.09383(2) 0.90046(2) 0.02510(7) Uani 1 1 d . .
Zr2 Zr -0.08818(3) -0.02443(2) 0.83363(2) 0.02158(7) Uani 1 1 d . .
Zr3 Zr 0.60538(3) 0.49134(2) 0.84260(2) 0.02192(7) Uani 1 1 d . .
Zr4 Zr 0.21071(3) 0.60567(2) 0.90465(2) 0.02142(7) Uani 1 1 d . .

loop_
_atom_site_aniso_label
_atom_site_aniso_U_11
_atom_site_aniso_U_22
_atom_site_aniso_U_33
_atom_site_aniso_U_23
_atom_site_aniso_U_13
_atom_site_aniso_U_12
C1 0.0320(18) 0.0197(14) 0.0206(14) 0.0014(11) 0.0029(13) -0.0040(13)
C2 0.0285(17) 0.0148(13) 0.0238(14) 0.0034(11) 0.0078(12) 0.0008(12)
C3 0.0224(15) 0.0204(14) 0.0215(13) 0.0001(11) 0.0035(12) 0.0012(12)
C4 0.052(3) 0.052(2) 0.058(3) -0.026(2) 0.019(2) -0.001(2)
C5 0.088(4) 0.0286(19) 0.041(2) -0.0041(16) 0.011(2) -0.004(2)
C6 0.069(3) 0.049(2) 0.0238(17) -0.0004(16) 0.0078(18) 0.005(2)
C7 0.055(3) 0.036(2) 0.0269(17) 0.0094(14) -0.0046(17) 0.0004(18)
C8 0.048(2) 0.0298(19) 0.053(2) 0.0029(16) 0.001(2) 0.0118(18)
C9 0.057(3) 0.0291(18) 0.0389(19) 0.0102(15) -0.0016(19) -0.0092(19)
C10 0.036(2) 0.052(2) 0.0311(18) -0.0096(16) 0.0044(17) -0.0088(18)
C11 0.032(2) 0.036(2) 0.049(2) 0.0042(17) -0.0118(17) 0.0031(17)
C12 0.034(2) 0.0225(17) 0.058(2) 0.0051(16) -0.0020(18) -0.0043(15)
C13 0.034(2) 0.0325(19) 0.046(2) 0.0163(16) 0.0080(16) 0.0042(16)
C14 0.042(2) 0.047(2) 0.0330(18) 0.0086(16) -0.0037(16) 0.0059(19)
C15 0.0264(19) 0.047(2) 0.055(2) 0.0070(19) -0.0009(17) 0.0041(18)
C16 0.041(2) 0.0335(18) 0.051(2) -0.0055(16) 0.008(2) 0.0062(17)
C17 0.043(3) 0.055(3) 0.072(3) -0.020(2) 0.020(2) -0.027(2)
C18 0.075(4) 0.050(3) 0.045(2) 0.0031(19) 0.013(2) -0.043(2)
C19 0.057(3) 0.0298(19) 0.063(3) -0.0005(19) -0.001(2) -0.0226(19)
C20 0.056(3) 0.046(2) 0.047(2) -0.0196(18) 0.008(2) -0.028(2)
C21 0.042(3) 0.056(3) 0.065(3) -0.013(2) -0.013(2) -0.022(2)
C22 0.058(3) 0.038(2) 0.0216(15) -0.0031(14) -0.0036(16) 0.0074(18)
C23 0.043(2) 0.0346(18) 0.0269(16) -0.0063(14) 0.0104(15) 0.0015(17)
C24 0.039(2) 0.041(2) 0.0295(16) -0.0078(15) 0.0010(16) 0.0144(19)
C25 0.055(3) 0.0240(18) 0.0386(19) -0.0091(14) 0.0054(19) 0.0051(17)
C26 0.052(2) 0.038(2) 0.0365(18) -0.0170(15) -0.0051(19) -0.005(2)
C27 0.0249(19) 0.045(2) 0.042(2) -0.0025(17) 0.0066(16) -0.0098(16)
C28 0.0333(18) 0.0296(16) 0.0291(15) -0.0009(14) 0.0074(15) -0.0028(15)
C29 0.036(2) 0.0338(17) 0.0201(14) 0.0078(12) -0.0012(14) -0.0085(15)
C30 0.037(2) 0.0262(17) 0.0379(18) 0.0130(14) 0.0012(15) -0.0009(15)
C31 0.042(2) 0.0226(17) 0.046(2) -0.0005(15) 0.0085(18) -0.0099(16)
C32 0.0206(15) 0.0200(14) 0.0217(13) -0.0021(11) -0.0007(12) -0.0020(12)
C33 0.0170(15) 0.0133(13) 0.0246(14) 0.0026(10) -0.0070(12) -0.0018(11)
C34 0.0238(16) 0.0185(13) 0.0218(14) 0.0032(11) -0.0015(13) -0.0009(13)
C35 0.045(2) 0.0251(17) 0.0384(19) -0.0010(14) -0.0003(17) -0.0026(16)
C36 0.050(3) 0.043(2) 0.042(2) 0.0023(17) 0.0147(19) -0.0113(19)
C37 0.063(3) 0.0309(18) 0.0289(17) 0.0048(14) -0.0108(18) -0.0095(19)
C38 0.046(2) 0.040(2) 0.0282(17) 0.0022(15) -0.0093(16) 0.0029(18)
C39 0.049(2) 0.0356(19) 0.0359(18) -0.0134(15) -0.0082(18) 0.0043(19)
C40 0.044(2) 0.049(2) 0.037(2) -0.0035(17) -0.0077(17) -0.0157(19)
C41 0.0314(19) 0.0285(17) 0.0263(16) 0.0031(12) -0.0010(14) -0.0005(14)
C42 0.0308(19) 0.0304(17) 0.0384(18) -0.0079(15) -0.0044(15) 0.0009(15)
C43 0.043(2) 0.0290(17) 0.0276(16) -0.0083(14) -0.0104(15) 0.0028(16)
C44 0.056(2) 0.0306(18) 0.0213(14) -0.0014(13) 0.0046(16) -0.0099(18)
C45 0.036(2) 0.036(2) 0.0330(17) -0.0129(15) 0.0064(15) -0.0033(16)
C46 0.040(2) 0.0207(15) 0.0336(17) -0.0051(13) 0.0007(16) 0.0018(15)
C47 0.0318(19) 0.0275(17) 0.0285(16) -0.0069(13) -0.0015(14) -0.0048(15)
C48 0.0224(19) 0.039(2) 0.080(3) -0.018(2) -0.007(2) 0.0054(16)
C49 0.025(2) 0.055(3) 0.059(3) 0.012(2) -0.0160(19) -0.0004(19)
C50 0.0254(18) 0.055(2) 0.0384(19) -0.0114(18) -0.0105(16) -0.0014(17)
C51 0.0215(18) 0.038(2) 0.050(2) -0.0097(16) -0.0042(16) -0.0086(16)
C52 0.0232(17) 0.052(2) 0.047(2) -0.0112(18) 0.0040(16) -0.0056(17)
C53 0.047(2) 0.0224(17) 0.059(2) 0.0122(16) 0.015(2) -0.0038(17)
C54 0.036(2) 0.043(2) 0.062(3) 0.019(2) 0.0078(19) -0.0146(19)
C55 0.052(3) 0.044(2) 0.058(3) 0.0234(19) 0.037(2) 0.016(2)
C56 0.061(3) 0.042(2) 0.0306(18) 0.0130(16) 0.0105(19) -0.007(2)
C57 0.038(2) 0.038(2) 0.044(2) 0.0228(17) 0.0096(17) 0.0037(18)
C58 0.0209(17) 0.0302(17) 0.047(2) 0.0055(16) 0.0005(16) 0.0021(14)
C59 0.031(2) 0.0226(16) 0.0433(19) -0.0016(14) -0.0007(16) 0.0086(15)
C60 0.0259(18) 0.0167(14) 0.047(2) 0.0031(13) -0.0047(16) 0.0020(13)
C61 0.0276(18) 0.0259(17) 0.0396(18) 0.0098(14) -0.0006(15) 0.0041(14)
C62 0.0247(18) 0.0262(17) 0.0430(19) 0.0057(14) -0.0091(15) 0.0041(14)
Si1 0.0448(6) 0.0212(4) 0.0246(4) -0.0033(3) 0.0045(4) -0.0034(4)
Si2 0.0352(5) 0.0220(4) 0.0254(4) 0.0051(3) -0.0008(4) -0.0006(4)
Si3 0.0329(5) 0.0224(4) 0.0218(4) 0.0005(3) 0.0009(4) -0.0065(4)
Si4 0.0284(5) 0.0254(4) 0.0205(4) -0.0005(3) -0.0033(4) 0.0004(4)
Zr1 0.02731(16) 0.02643(15) 0.02157(14) -0.00233(12) 0.00329(13) -0.00827(13)
Zr2 0.02369(15) 0.01851(13) 0.02253(13) -0.00040(10) -0.00281(12) 0.00109(12)
Zr3 0.02107(15) 0.02110(14) 0.02359(13) -0.00077(11) -0.00043(12) -0.00132(12)
Zr4 0.02006(15) 0.01746(13) 0.02676(14) 0.00192(11) 0.00159(12) -0.00098(11)

loop_
_atom_type_symbol
_atom_type_description
_atom_type_scat_dispersion_real
_atom_type_scat_dispersion_imag
_atom_type_scat_source
C C 0.0033 0.0016 'International Tables Vol C Tables 4.2.6.8 and 6.1.1.4'
H H 0.0000 0.0000 'International Tables Vol C Tables 4.2.6.8 and 6.1.1.4'
Si Si 0.0817 0.0704 'International Tables Vol C Tables 4.2.6.8 and 6.1.1.4'
Zr Zr -2.9673 0.5597 'International Tables Vol C Tables 4.2.6.8 and 6.1.1.4'

loop_
_geom_angle_atom_site_label_1
_geom_angle_atom_site_label_2
_geom_angle_atom_site_label_3
_geom_angle
C2 C1 Si1 119.8(3)
C2 C1 Zr1 109.4(2)
Si1 C1 Zr1 130.80(16)
C1 C2 C3 178.6(3)
C2 C3 Si2 110.8(2)
C2 C3 Zr2 125.2(2)
Si2 C3 Zr2 123.34(15)
Si1 C4 H4A 109.5
Si1 C4 H4B 109.5
H4A C4 H4B 109.5
Si1 C4 H4C 109.5
H4A C4 H4C 109.5
H4B C4 H4C 109.5
Si1 C5 H5A 109.5
Si1 C5 H5B 109.5
H5A C5 H5B 109.5
Si1 C5 H5C 109.5
H5A C5 H5C 109.5
H5B C5 H5C 109.5
Si1 C6 H6A 109.5
Si1 C6 H6B 109.5
H6A C6 H6B 109.5
Si1 C6 H6C 109.5
H6A C6 H6C 109.5
H6B C6 H6C 109.5
Si2 C7 H7A 109.5
Si2 C7 H7B 109.5
H7A C7 H7B 109.5
Si2 C7 H7C 109.5
H7A C7 H7C 109.5
H7B C7 H7C 109.5
Si2 C8 H8A 109.5
Si2 C8 H8B 109.5
H8A C8 H8B 109.5
Si2 C8 H8C 109.5
H8A C8 H8C 109.5
H8B C8 H8C 109.5
Si2 C9 H9A 109.5
Si2 C9 H9B 109.5
H9A C9 H9B 109.5
Si2 C9 H9C 109.5
H9A C9 H9C 109.5
H9B C9 H9C 109.5
Zr1 C10 H10A 109.5
Zr1 C10 H10B 109.5
H10A C10 H10B 109.5
Zr1 C10 H10C 109.5
H10A C10 H10C 109.5
H10B C10 H10C 109.5
Zr2 C11 H11A 109.5
Zr2 C11 H11B 109.5
H11A C11 H11B 109.5
Zr2 C11 H11C 109.5
H11A C11 H11C 109.5
H11B C11 H11C 109.5
C13 C12 C16 108.3(3)
C13 C12 Zr1 73.9(2)
C16 C12 Zr1 74.3(2)
C13 C12 H12 125.8
C16 C12 H12 125.8
Zr1 C12 H12 117.9
C12 C13 C14 107.8(3)
C12 C13 Zr1 74.2(2)
C14 C13 Zr1 73.1(2)
C12 C13 H13 126.1
C14 C13 H13 126.1
Zr1 C13 H13 118.5
C15 C14 C13 107.9(3)
C15 C14 Zr1 74.6(2)
C13 C14 Zr1 74.5(2)
C15 C14 H14 126.0
C13 C14 H14 126.0
Zr1 C14 H14 117.0
C14 C15 C16 108.2(3)
C14 C15 Zr1 73.3(2)
C16 C15 Zr1 74.6(2)
C14 C15 H15 125.9
C16 C15 H15 125.9
Zr1 C15 H15 118.2
C15 C16 C12 107.8(4)
C15 C16 Zr1 73.4(2)
C12 C16 Zr1 73.6(2)
C15 C16 H16 126.1
C12 C16 H16 126.1
Zr1 C16 H16 118.8
C21 C17 C18 108.0(4)
C21 C17 Zr1 74.3(2)
C18 C17 Zr1 74.5(2)
C21 C17 H17 126.0
C18 C17 H17 126.0
Zr1 C17 H17 117.2
C19 C18 C17 107.9(4)
C19 C18 Zr1 74.1(2)
C17 C18 Zr1 73.3(2)
C19 C18 H18 126.0
C17 C18 H18 126.0
Zr1 C18 H18 118.5
C18 C19 C20 107.7(4)
C18 C19 Zr1 74.3(2)
C20 C19 Zr1 73.0(2)
C18 C19 H19 126.2
C20 C19 H19 126.2
Zr1 C19 H19 118.5
C21 C20 C19 108.1(4)
C21 C20 Zr1 74.7(2)
C19 C20 Zr1 74.8(2)
C21 C20 H20 125.9
C19 C20 H20 125.9
Zr1 C20 H20 116.6
C20 C21 C17 108.3(4)
C20 C21 Zr1 73.5(2)
C17 C21 Zr1 73.9(2)
C20 C21 H21 125.9
C17 C21 H21 125.9
Zr1 C21 H21 118.6
C23 C22 C26 108.6(3)
C23 C22 Zr2 73.33(18)
C26 C22 Zr2 73.27(19)
C23 C22 H22 125.7
C26 C22 H22 125.7
Zr2 C22 H22 119.5
C22 C23 C24 107.5(3)
C22 C23 Zr2 75.1(2)
C24 C23 Zr2 72.6(2)
C22 C23 H23 126.2
C24 C23 H23 126.2
Zr2 C23 H23 118.1
C25 C24 C23 108.2(3)
C25 C24 Zr2 75.3(2)
C23 C24 Zr2 74.9(2)
C25 C24 H24 125.9
C23 C24 H24 125.9
Zr2 C24 H24 116.0
C26 C25 C24 108.2(3)
C26 C25 Zr2 74.1(2)
C24 C25 Zr2 72.53(19)
C26 C25 H25 125.9
C24 C25 H25 125.9
Zr2 C25 H25 119.3
C25 C26 C22 107.4(4)
C25 C26 Zr2 73.97(19)
C22 C26 Zr2 74.46(19)
C25 C26 H26 126.3
C22 C26 H26 126.3
Zr2 C26 H26 117.3
C31 C27 C28 108.3(3)
C31 C27 Zr2 73.0(2)
C28 C27 Zr2 73.58(19)
C31 C27 H27 125.9
C28 C27 H27 125.9
Zr2 C27 H27 119.4
C27 C28 C29 107.8(3)
C27 C28 Zr2 74.3(2)
C29 C28 Zr2 73.10(18)
C27 C28 H28 126.1
C29 C28 H28 126.1
Zr2 C28 H28 118.4
C30 C29 C28 108.1(3)
C30 C29 Zr2 73.18(18)
C28 C29 Zr2 74.48(18)
C30 C29 H29 126.0
C28 C29 H29 126.0
Zr2 C29 H29 118.3
C29 C30 C31 107.6(3)
C29 C30 Zr2 74.28(17)
C31 C30 Zr2 74.3(2)
C29 C30 H30 126.2
C31 C30 H30 126.2
Zr2 C30 H30 117.3
C27 C31 C30 108.3(3)
C27 C31 Zr2 75.0(2)
C30 C31 Zr2 73.08(19)
C27 C31 H31 125.9
C30 C31 H31 125.9
Zr2 C31 H31 118.0
C33 C32 Si3 119.3(2)
C33 C32 Zr3 108.0(2)
Si3 C32 Zr3 132.45(15)
C32 C33 C34 179.2(3)
C33 C34 Si4 119.7(2)
C33 C34 Zr4 110.0(2)
Si4 C34 Zr4 129.99(16)
Si3 C35 H35A 109.5
Si3 C35 H35B 109.5
H35A C35 H35B 109.5
Si3 C35 H35C 109.5
H35A C35 H35C 109.5
H35B C35 H35C 109.5
Si3 C36 H36A 109.5
Si3 C36 H36B 109.5
H36A C36 H36B 109.5
Si3 C36 H36C 109.5
H36A C36 H36C 109.5
H36B C36 H36C 109.5
Si3 C37 H37A 109.5
Si3 C37 H37B 109.5
H37A C37 H37B 109.5
Si3 C37 H37C 109.5
H37A C37 H37C 109.5
H37B C37 H37C 109.5
Si4 C38 H38A 109.5
Si4 C38 H38B 109.5
H38A C38 H38B 109.5
Si4 C38 H38C 109.5
H38A C38 H38C 109.5
H38B C38 H38C 109.5
Si4 C39 H39A 109.5
Si4 C39 H39B 109.5
H39A C39 H39B 109.5
Si4 C39 H39C 109.5
H39A C39 H39C 109.5
H39B C39 H39C 109.5
Si4 C40 H40A 109.5
Si4 C40 H40B 109.5
H40A C40 H40B 109.5
Si4 C40 H40C 109.5
H40A C40 H40C 109.5
H40B C40 H40C 109.5
Zr3 C41 H41A 109.5
Zr3 C41 H41B 109.5
H41A C41 H41B 109.5
Zr3 C41 H41C 109.5
H41A C41 H41C 109.5
H41B C41 H41C 109.5
Zr4 C42 H42A 109.5
Zr4 C42 H42B 109.5
H42A C42 H42B 109.5
Zr4 C42 H42C 109.5
H42A C42 H42C 109.5
H42B C42 H42C 109.5
C47 C43 C44 107.5(3)
C47 C43 Zr3 74.04(19)
C44 C43 Zr3 72.89(19)
C47 C43 H43 126.3
C44 C43 H43 126.3
Zr3 C43 H43 118.8
C45 C44 C43 108.3(3)
C45 C44 Zr3 74.08(19)
C43 C44 Zr3 74.83(18)
C45 C44 H44 125.9
C43 C44 H44 125.9
Zr3 C44 H44 117.2
C46 C45 C44 108.0(3)
C46 C45 Zr3 73.81(19)
C44 C45 Zr3 73.54(18)
C46 C45 H45 126.0
C44 C45 H45 126.0
Zr3 C45 H45 118.5
C45 C46 C47 108.0(3)
C45 C46 Zr3 73.99(19)
C47 C46 Zr3 74.75(18)
C45 C46 H46 126.0
C47 C46 H46 126.0
Zr3 C46 H46 117.3
C43 C47 C46 108.3(3)
C43 C47 Zr3 73.90(19)
C46 C47 Zr3 73.03(18)
C43 C47 H47 125.8
C46 C47 H47 125.8
Zr3 C47 H47 119.1
C49 C48 C52 108.5(4)
C49 C48 Zr3 74.8(2)
C52 C48 Zr3 72.9(2)
C49 C48 H48 125.8
C52 C48 H48 125.8
Zr3 C48 H48 118.4
C48 C49 C50 107.5(4)
C48 C49 Zr3 73.4(2)
C50 C49 Zr3 74.0(2)
C48 C49 H49 126.3
C50 C49 H49 126.3
Zr3 C49 H49 118.4
C51 C50 C49 108.5(4)
C51 C50 Zr3 73.8(2)
C49 C50 Zr3 74.1(2)
C51 C50 H50 125.7
C49 C50 H50 125.7
Zr3 C50 H50 118.2
C50 C51 C52 107.7(4)
C50 C51 Zr3 74.4(2)
C52 C51 Zr3 72.6(2)
C50 C51 H51 126.2
C52 C51 H51 126.2
Zr3 C51 H51 118.8
C48 C52 C51 107.8(4)
C48 C52 Zr3 74.9(2)
C51 C52 Zr3 75.2(2)
C48 C52 H52 126.1
C51 C52 H52 126.1
Zr3 C52 H52 116.0
C57 C53 C54 108.5(4)
C57 C53 Zr4 74.9(2)
C54 C53 Zr4 73.2(2)
C57 C53 H53 125.8
C54 C53 H53 125.8
Zr4 C53 H53 118.1
C55 C54 C53 107.9(4)
C55 C54 Zr4 74.9(2)
C53 C54 Zr4 74.6(2)
C55 C54 H54 126.1
C53 C54 H54 126.1
Zr4 C54 H54 116.5
C54 C55 C56 108.1(4)
C54 C55 Zr4 73.1(2)
C56 C55 Zr4 74.2(2)
C54 C55 H55 126.0
C56 C55 H55 126.0
Zr4 C55 H55 118.7
C57 C56 C55 106.9(4)
C57 C56 Zr4 74.1(2)
C55 C56 Zr4 73.4(2)
C57 C56 H56 126.6
C55 C56 H56 126.6
Zr4 C56 H56 118.0
C53 C57 C56 108.7(4)
C53 C57 Zr4 73.6(2)
C56 C57 Zr4 74.0(2)
C53 C57 H57 125.7
C56 C57 H57 125.7
Zr4 C57 H57 118.7
C62 C58 C59 107.8(3)
C62 C58 Zr4 75.36(19)
C59 C58 Zr4 72.36(18)
C62 C58 H58 126.1
C59 C58 H58 126.1
Zr4 C58 H58 118.1
C60 C59 C58 108.2(3)
C60 C59 Zr4 75.88(18)
C58 C59 Zr4 74.79(19)
C60 C59 H59 125.9
C58 C59 H59 125.9
Zr4 C59 H59 115.6
C59 C60 C61 108.1(3)
C59 C60 Zr4 71.82(18)
C61 C60 Zr4 74.71(18)
C59 C60 H60 126.0
C61 C60 H60 126.0
Zr4 C60 H60 119.3
C60 C61 C62 108.1(3)
C60 C61 Zr4 73.28(18)
C62 C61 Zr4 73.84(18)
C60 C61 H61 126.0
C62 C61 H61 126.0
Zr4 C61 H61 118.8
C58 C62 C61 107.8(3)
C58 C62 Zr4 72.53(19)
C61 C62 Zr4 74.03(18)
C58 C62 H62 126.1
C61 C62 H62 126.1
Zr4 C62 H62 119.2
C1 Si1 C4 111.84(16)
C1 Si1 C6 111.66(16)
C4 Si1 C6 107.9(2)
C1 Si1 C5 111.48(16)
C4 Si1 C5 106.4(2)
C6 Si1 C5 107.3(2)
C9 Si2 C8 106.87(18)
C9 Si2 C3 111.91(15)
C8 Si2 C3 109.26(16)
C9 Si2 C7 106.86(17)
C8 Si2 C7 106.34(19)
C3 Si2 C7 115.14(15)
C32 Si3 C37 111.98(15)
C32 Si3 C35 112.25(15)
C37 Si3 C35 107.89(18)
C32 Si3 C36 110.96(17)
C37 Si3 C36 106.60(19)
C35 Si3 C36 106.86(18)
C34 Si4 C40 111.32(15)
C34 Si4 C39 111.86(16)
C40 Si4 C39 107.02(19)
C34 Si4 C38 110.92(15)
C40 Si4 C38 108.21(19)
C39 Si4 C38 107.30(17)
C10 Zr1 C1 104.46(13)
C10 Zr1 C14 129.83(14)
C1 Zr1 C14 103.00(11)
C10 Zr1 C20 128.60(14)
C1 Zr1 C20 90.41(13)
C14 Zr1 C20 92.00(14)
C10 Zr1 C17 85.58(15)
C1 Zr1 C17 135.18(14)
C14 Zr1 C17 102.96(16)
C20 Zr1 C17 52.84(14)
C10 Zr1 C21 117.25(15)
C1 Zr1 C21 121.81(14)
C14 Zr1 C21 80.37(15)
C20 Zr1 C21 31.84(15)
C17 Zr1 C21 31.77(14)
C10 Zr1 C15 102.01(14)
C1 Zr1 C15 131.92(12)
C14 Zr1 C15 32.18(12)
C20 Zr1 C15 103.30(15)
C17 Zr1 C15 85.94(16)
C21 Zr1 C15 77.80(15)
C10 Zr1 C13 117.47(14)
C1 Zr1 C13 78.93(11)
C14 Zr1 C13 32.38(12)
C20 Zr1 C13 113.58(14)
C17 Zr1 C13 135.10(16)
C21 Zr1 C13 111.42(14)
C15 Zr1 C13 53.24(12)
C10 Zr1 C12 85.76(14)
C1 Zr1 C12 89.77(12)
C14 Zr1 C12 53.24(13)
C20 Zr1 C12 144.18(14)
C17 Zr1 C12 134.92(15)
C21 Zr1 C12 129.81(15)
C15 Zr1 C12 53.07(13)
C13 Zr1 C12 31.91(13)
C10 Zr1 C19 100.51(14)
C1 Zr1 C19 82.31(13)
C14 Zr1 C19 124.24(14)
C20 Zr1 C19 32.27(14)
C17 Zr1 C19 52.87(16)
C21 Zr1 C19 52.89(16)
C15 Zr1 C19 130.69(14)
C13 Zr1 C19 140.70(14)
C12 Zr1 C19 170.90(14)
C10 Zr1 C18 75.75(14)
C1 Zr1 C18 107.30(15)
C14 Zr1 C18 132.62(15)
C20 Zr1 C18 52.89(14)
C17 Zr1 C18 32.14(16)
C21 Zr1 C18 52.79(16)
C15 Zr1 C18 117.78(16)
C13 Zr1 C18 164.13(14)
C12 Zr1 C18 157.34(14)
C19 Zr1 C18 31.64(15)
C10 Zr1 C16 76.66(14)
C1 Zr1 C16 121.74(12)
C14 Zr1 C16 53.19(13)
C20 Zr1 C16 134.98(15)
C17 Zr1 C16 103.07(15)
C21 Zr1 C16 106.59(15)
C15 Zr1 C16 31.98(13)
C13 Zr1 C16 53.04(13)
C12 Zr1 C16 32.06(12)
C19 Zr1 C16 155.88(15)
C18 Zr1 C16 128.12(15)
C11 Zr2 C3 99.28(12)
C11 Zr2 C30 128.58(13)
C3 Zr2 C30 109.33(11)
C11 Zr2 C24 131.68(13)
C3 Zr2 C24 97.90(12)
C30 Zr2 C24 86.18(12)
C11 Zr2 C29 118.42(13)
C3 Zr2 C29 82.65(10)
C30 Zr2 C29 32.54(11)
C24 Zr2 C29 108.35(11)
C11 Zr2 C31 99.35(14)
C3 Zr2 C31 136.22(11)
C30 Zr2 C31 32.64(12)
C24 Zr2 C31 98.56(12)
C29 Zr2 C31 53.67(11)
C11 Zr2 C28 86.04(13)
C3 Zr2 C28 88.99(10)
C30 Zr2 C28 53.81(11)
C24 Zr2 C28 139.08(11)
C29 Zr2 C28 32.42(11)
C31 Zr2 C28 53.38(11)
C11 Zr2 C23 107.87(13)
C3 Zr2 C23 80.93(11)
C30 Zr2 C23 117.98(12)
C24 Zr2 C23 32.55(11)
C29 Zr2 C23 132.71(12)
C31 Zr2 C23 129.07(12)
C28 Zr2 C23 163.89(11)
C11 Zr2 C27 75.19(14)
C3 Zr2 C27 120.25(11)
C30 Zr2 C27 53.59(13)
C24 Zr2 C27 130.50(13)
C29 Zr2 C27 53.39(12)
C31 Zr2 C27 32.02(12)
C28 Zr2 C27 32.09(11)
C23 Zr2 C27 158.31(12)
C11 Zr2 C25 112.48(14)
C3 Zr2 C25 129.81(12)
C30 Zr2 C25 80.38(12)
C24 Zr2 C25 32.20(13)
C29 Zr2 C25 111.89(12)
C31 Zr2 C25 76.77(12)
C28 Zr2 C25 129.44(12)
C23 Zr2 C25 53.34(12)
C27 Zr2 C25 105.26(13)
C11 Zr2 C26 82.01(14)
C3 Zr2 C26 131.18(12)
C30 Zr2 C26 106.99(12)
C24 Zr2 C26 53.34(13)
C29 Zr2 C26 139.44(12)
C31 Zr2 C26 90.51(12)
C28 Zr2 C26 139.37(12)
C23 Zr2 C26 53.30(13)
C27 Zr2 C26 107.35(13)
C25 Zr2 C26 31.93(13)
C11 Zr2 C22 79.76(14)
C3 Zr2 C22 99.42(11)
C30 Zr2 C22 133.05(12)
C24 Zr2 C22 52.97(12)
C29 Zr2 C22 161.31(12)
C31 Zr2 C22 122.73(12)
C28 Zr2 C22 164.47(12)
C23 Zr2 C22 31.59(12)
C27 Zr2 C22 135.61(13)
C25 Zr2 C22 52.84(12)
C26 Zr2 C22 32.27(12)
C41 Zr3 C32 104.75(11)
C41 Zr3 C52 129.53(13)
C32 Zr3 C52 101.51(12)
C41 Zr3 C44 129.27(12)
C32 Zr3 C44 89.74(11)
C52 Zr3 C44 92.71(13)
C41 Zr3 C46 85.33(12)
C32 Zr3 C46 134.79(11)
C52 Zr3 C46 105.16(12)
C44 Zr3 C46 53.51(11)
C41 Zr3 C45 117.37(12)
C32 Zr3 C45 121.71(11)
C52 Zr3 C45 81.74(12)
C44 Zr3 C45 32.38(12)
C46 Zr3 C45 32.20(11)
C41 Zr3 C48 102.91(14)
C32 Zr3 C48 131.40(12)
C52 Zr3 C48 32.25(13)
C44 Zr3 C48 102.49(14)
C46 Zr3 C48 86.36(12)
C45 Zr3 C48 77.03(13)
C41 Zr3 C51 114.93(12)
C32 Zr3 C51 79.16(11)
C52 Zr3 C51 32.20(12)
C44 Zr3 C51 115.49(12)
C46 Zr3 C51 136.70(12)
C45 Zr3 C51 113.18(12)
C48 Zr3 C51 52.98(12)
C41 Zr3 C43 101.31(12)
C32 Zr3 C43 81.34(11)
C52 Zr3 C43 124.88(12)
C44 Zr3 C43 32.28(12)
C46 Zr3 C43 53.46(11)
C45 Zr3 C43 53.46(12)
C48 Zr3 C43 130.47(13)
C51 Zr3 C43 142.10(12)
C41 Zr3 C47 76.09(11)
C32 Zr3 C47 106.62(11)
C52 Zr3 C47 134.58(11)
C44 Zr3 C47 53.21(11)
C46 Zr3 C47 32.22(11)
C45 Zr3 C47 53.19(12)
C48 Zr3 C47 118.42(12)
C51 Zr3 C47 166.35(11)
C43 Zr3 C47 32.06(11)
C41 Zr3 C50 83.61(13)
C32 Zr3 C50 91.96(12)
C52 Zr3 C50 53.00(12)
C44 Zr3 C50 145.27(13)
C46 Zr3 C50 133.22(12)
C45 Zr3 C50 129.24(13)
C48 Zr3 C50 52.63(13)
C51 Zr3 C50 31.80(12)
C43 Zr3 C50 172.49(13)
C47 Zr3 C50 155.28(12)
C41 Zr3 C49 76.40(13)
C32 Zr3 C49 123.87(13)
C52 Zr3 C49 53.20(14)
C44 Zr3 C49 133.62(14)
C46 Zr3 C49 101.33(13)
C45 Zr3 C49 104.60(14)
C48 Zr3 C49 31.78(14)
C51 Zr3 C49 52.94(13)
C43 Zr3 C49 154.66(13)
C47 Zr3 C49 126.94(13)
C50 Zr3 C49 31.91(13)
C34 Zr4 C42 105.34(12)
C34 Zr4 C59 99.77(11)
C42 Zr4 C59 130.08(12)
C34 Zr4 C54 134.75(12)
C42 Zr4 C54 85.86(14)
C59 Zr4 C54 105.75(13)
C34 Zr4 C58 130.43(11)
C42 Zr4 C58 103.29(12)
C59 Zr4 C58 32.85(11)
C54 Zr4 C58 86.58(13)
C34 Zr4 C53 106.49(12)
C42 Zr4 C53 77.50(13)
C59 Zr4 C53 134.43(13)
C54 Zr4 C53 32.22(13)
C58 Zr4 C53 118.74(12)
C34 Zr4 C55 121.79(14)
C42 Zr4 C55 117.63(15)
C59 Zr4 C55 81.65(12)
C54 Zr4 C55 32.01(14)
C58 Zr4 C55 76.39(13)
C53 Zr4 C55 52.90(13)
C34 Zr4 C56 89.81(13)
C42 Zr4 C56 130.41(13)
C59 Zr4 C56 91.40(13)
C54 Zr4 C56 53.40(14)
C58 Zr4 C56 101.24(13)
C53 Zr4 C56 52.91(13)
C55 Zr4 C56 32.36(14)
C34 Zr4 C60 77.73(11)
C42 Zr4 C60 114.82(12)
C59 Zr4 C60 32.29(11)
C54 Zr4 C60 137.42(13)
C58 Zr4 C60 53.59(11)
C53 Zr4 C60 165.90(12)
C55 Zr4 C60 113.27(12)
C56 Zr4 C60 114.49(12)
C34 Zr4 C57 81.81(11)
C42 Zr4 C57 102.79(13)
C59 Zr4 C57 123.21(12)
C54 Zr4 C57 52.96(13)
C58 Zr4 C57 129.20(12)
C53 Zr4 C57 31.56(13)
C55 Zr4 C57 52.90(13)
C56 Zr4 C57 31.98(12)
C60 Zr4 C57 140.68(13)
C34 Zr4 C62 123.23(11)
C42 Zr4 C62 76.50(12)
C59 Zr4 C62 53.70(12)
C54 Zr4 C62 101.96(13)
C58 Zr4 C62 32.11(11)
C53 Zr4 C62 128.24(13)
C55 Zr4 C62 104.32(13)
C56 Zr4 C62 132.82(13)
C60 Zr4 C62 53.24(11)
C57 Zr4 C62 154.57(12)
C34 Zr4 C61 91.11(11)
C42 Zr4 C61 83.34(12)
C59 Zr4 C61 53.44(12)
C54 Zr4 C61 134.07(13)
C58 Zr4 C61 53.31(11)
C53 Zr4 C61 156.76(13)
C55 Zr4 C61 129.30(12)
C56 Zr4 C61 144.43(12)
C60 Zr4 C61 32.01(11)
C57 Zr4 C61 171.62(13)
C62 Zr4 C61 32.12(11)

loop_
_geom_bond_atom_site_label_1
_geom_bond_atom_site_label_2
_geom_bond_distance
C1 C2 1.310(4)
C1 Si1 1.852(3)
C1 Zr1 2.280(3)
C2 C3 1.312(4)
C3 Si2 1.869(3)
C3 Zr2 2.286(3)
C4 Si1 1.862(5)
C4 H4A 0.9800
C4 H4B 0.9800
C4 H4C 0.9800
C5 Si1 1.874(4)
C5 H5A 0.9800
C5 H5B 0.9800
C5 H5C 0.9800
C6 Si1 1.866(4)
C6 H6A 0.9800
C6 H6B 0.9800
C6 H6C 0.9800
C7 Si2 1.874(3)
C7 H7A 0.9800
C7 H7B 0.9800
C7 H7C 0.9800
C8 Si2 1.869(4)
C8 H8A 0.9800
C8 H8B 0.9800
C8 H8C 0.9800
C9 Si2 1.863(4)
C9 H9A 0.9800
C9 H9B 0.9800
C9 H9C 0.9800
C10 Zr1 2.273(3)
C10 H10A 0.9800
C10 H10B 0.9800
C10 H10C 0.9800
C11 Zr2 2.266(3)
C11 H11A 0.9800
C11 H11B 0.9800
C11 H11C 0.9800
C12 C13 1.390(5)
C12 C16 1.400(5)
C12 Zr1 2.530(3)
C12 H12 0.9500
C13 C14 1.404(5)
C13 Zr1 2.526(3)
C13 H13 0.9500
C14 C15 1.395(5)
C14 Zr1 2.508(3)
C14 H14 0.9500
C15 C16 1.395(5)
C15 Zr1 2.525(4)
C15 H15 0.9500
C16 Zr1 2.540(3)
C16 H16 0.9500
C17 C21 1.381(6)
C17 C18 1.399(7)
C17 Zr1 2.520(4)
C17 H17 0.9500
C18 C19 1.381(6)
C18 Zr1 2.535(4)
C18 H18 0.9500
C19 C20 1.401(6)
C19 Zr1 2.532(4)
C19 H19 0.9500
C20 C21 1.380(6)
C20 Zr1 2.509(3)
C20 H20 0.9500
C21 Zr1 2.524(4)
C21 H21 0.9500
C22 C23 1.385(5)
C22 C26 1.415(5)
C22 Zr2 2.554(3)
C22 H22 0.9500
C23 C24 1.411(5)
C23 Zr2 2.532(3)
C23 H23 0.9500
C24 C25 1.398(5)
C24 Zr2 2.502(4)
C24 H24 0.9500
C25 C26 1.396(6)
C25 Zr2 2.537(3)
C25 H25 0.9500
C26 Zr2 2.539(3)
C26 H26 0.9500
C27 C31 1.391(5)
C27 C28 1.398(5)
C27 Zr2 2.534(4)
C27 H27 0.9500
C28 C29 1.405(5)
C28 Zr2 2.525(3)
C28 H28 0.9500
C29 C30 1.401(5)
C29 Zr2 2.507(3)
C29 H29 0.9500
C30 C31 1.406(5)
C30 Zr2 2.493(3)
C30 H30 0.9500
C31 Zr2 2.508(3)
C31 H31 0.9500
C32 C33 1.310(4)
C32 Si3 1.849(3)
C32 Zr3 2.286(3)
C33 C34 1.312(4)
C34 Si4 1.848(3)
C34 Zr4 2.271(3)
C35 Si3 1.872(3)
C35 H35A 0.9800
C35 H35B 0.9800
C35 H35C 0.9800
C36 Si3 1.875(4)
C36 H36A 0.9800
C36 H36B 0.9800
C36 H36C 0.9800
C37 Si3 1.862(4)
C37 H37A 0.9800
C37 H37B 0.9800
C37 H37C 0.9800
C38 Si4 1.875(3)
C38 H38A 0.9800
C38 H38B 0.9800
C38 H38C 0.9800
C39 Si4 1.871(4)
C39 H39A 0.9800
C39 H39B 0.9800
C39 H39C 0.9800
C40 Si4 1.865(4)
C40 H40A 0.9800
C40 H40B 0.9800
C40 H40C 0.9800
C41 Zr3 2.260(3)
C41 H41A 0.9800
C41 H41B 0.9800
C41 H41C 0.9800
C42 Zr4 2.283(3)
C42 H42A 0.9800
C42 H42B 0.9800
C42 H42C 0.9800
C43 C47 1.401(5)
C43 C44 1.403(5)
C43 Zr3 2.535(3)
C43 H43 0.9500
C44 C45 1.402(5)
C44 Zr3 2.511(3)
C44 H44 0.9500
C45 C46 1.396(5)
C45 Zr3 2.517(3)
C45 H45 0.9500
C46 C47 1.402(5)
C46 Zr3 2.515(3)
C46 H46 0.9500
C47 Zr3 2.537(3)
C47 H47 0.9500
C48 C49 1.389(6)
C48 C52 1.397(6)
C48 Zr3 2.527(4)
C48 H48 0.9500
C49 C50 1.399(6)
C49 Zr3 2.545(4)
C49 H49 0.9500
C50 C51 1.391(5)
C50 Zr3 2.543(3)
C50 H50 0.9500
C51 C52 1.397(5)
C51 Zr3 2.535(3)
C51 H51 0.9500
C52 Zr3 2.501(4)
C52 H52 0.9500
C53 C57 1.375(6)
C53 C54 1.393(6)
C53 Zr4 2.519(3)
C53 H53 0.9500
C54 C55 1.386(6)
C54 Zr4 2.501(3)
C54 H54 0.9500
C55 C56 1.409(6)
C55 Zr4 2.524(4)
C55 H55 0.9500
C56 C57 1.396(5)
C56 Zr4 2.534(4)
C56 H56 0.9500
C57 Zr4 2.535(3)
C57 H57 0.9500
C58 C62 1.402(5)
C58 C59 1.414(5)
C58 Zr4 2.515(3)
C58 H58 0.9500
C59 C60 1.397(5)
C59 Zr4 2.484(3)
C59 H59 0.9500
C60 C61 1.403(5)
C60 Zr4 2.535(3)
C60 H60 0.9500
C61 C62 1.412(5)
C61 Zr4 2.553(3)
C61 H61 0.9500
C62 Zr4 2.551(3)
C62 H62 0.9500

loop_
_geom_torsion_atom_site_label_1
_geom_torsion_atom_site_label_2
_geom_torsion_atom_site_label_3
_geom_torsion_atom_site_label_4
_geom_torsion
C16 C12 C13 C14 1.0(4)
Zr1 C12 C13 C14 -65.9(3)
C16 C12 C13 Zr1 66.9(3)
C12 C13 C14 C15 -1.0(4)
Zr1 C13 C14 C15 -67.7(3)
C12 C13 C14 Zr1 66.7(2)
C13 C14 C15 C16 0.6(4)
Zr1 C14 C15 C16 -67.0(3)
C13 C14 C15 Zr1 67.6(3)
C14 C15 C16 C12 0.0(4)
Zr1 C15 C16 C12 -66.1(3)
C14 C15 C16 Zr1 66.1(3)
C13 C12 C16 C15 -0.6(4)
Zr1 C12 C16 C15 66.0(3)
C13 C12 C16 Zr1 -66.6(2)
C21 C17 C18 C19 -0.8(5)
Zr1 C17 C18 C19 66.5(3)
C21 C17 C18 Zr1 -67.3(3)
C17 C18 C19 C20 -0.2(4)
Zr1 C18 C19 C20 65.8(3)
C17 C18 C19 Zr1 -66.0(3)
C18 C19 C20 C21 1.1(4)
Zr1 C19 C20 C21 67.9(3)
C18 C19 C20 Zr1 -66.8(3)
C19 C20 C21 C17 -1.6(5)
Zr1 C20 C21 C17 66.3(3)
C19 C20 C21 Zr1 -67.9(3)
C18 C17 C21 C20 1.5(5)
Zr1 C17 C21 C20 -66.0(3)
C18 C17 C21 Zr1 67.5(3)
C26 C22 C23 C24 0.5(4)
Zr2 C22 C23 C24 65.8(2)
C26 C22 C23 Zr2 -65.3(3)
C22 C23 C24 C25 1.0(4)
Zr2 C23 C24 C25 68.5(2)
C22 C23 C24 Zr2 -67.5(2)
C23 C24 C25 C26 -2.2(4)
Zr2 C24 C25 C26 66.1(3)
C23 C24 C25 Zr2 -68.3(2)
C24 C25 C26 C22 2.5(4)
Zr2 C25 C26 C22 67.5(2)
C24 C25 C26 Zr2 -65.0(2)
C23 C22 C26 C25 -1.9(4)
Zr2 C22 C26 C25 -67.2(2)
C23 C22 C26 Zr2 65.3(2)
C31 C27 C28 C29 -0.8(4)
Zr2 C27 C28 C29 -66.0(2)
C31 C27 C28 Zr2 65.2(3)
C27 C28 C29 C30 0.8(4)
Zr2 C28 C29 C30 -66.0(2)
C27 C28 C29 Zr2 66.8(2)
C28 C29 C30 C31 -0.5(4)
Zr2 C29 C30 C31 -67.4(2)
C28 C29 C30 Zr2 66.9(2)
C28 C27 C31 C30 0.4(4)
Zr2 C27 C31 C30 66.1(2)
C28 C27 C31 Zr2 -65.6(3)
C29 C30 C31 C27 0.0(4)
Zr2 C30 C31 C27 -67.3(3)
C29 C30 C31 Zr2 67.4(2)
C47 C43 C44 C45 0.6(4)
Zr3 C43 C44 C45 67.1(2)
C47 C43 C44 Zr3 -66.5(2)
C43 C44 C45 C46 -1.3(4)
Zr3 C44 C45 C46 66.3(2)
C43 C44 C45 Zr3 -67.6(2)
C44 C45 C46 C47 1.5(4)
Zr3 C45 C46 C47 67.6(2)
C44 C45 C46 Zr3 -66.2(2)
C44 C43 C47 C46 0.3(4)
Zr3 C43 C47 C46 -65.5(2)
C44 C43 C47 Zr3 65.7(2)
C45 C46 C47 C43 -1.1(4)
Zr3 C46 C47 C43 66.0(2)
C45 C46 C47 Zr3 -67.1(2)
C52 C48 C49 C50 -1.0(4)
Zr3 C48 C49 C50 -66.7(3)
C52 C48 C49 Zr3 65.7(3)
C48 C49 C50 C51 -0.1(4)
Zr3 C49 C50 C51 -66.3(3)
C48 C49 C50 Zr3 66.3(3)
C49 C50 C51 C52 1.1(4)
Zr3 C50 C51 C52 -65.5(3)
C49 C50 C51 Zr3 66.6(3)
C49 C48 C52 C51 1.7(4)
Zr3 C48 C52 C51 68.6(3)
C49 C48 C52 Zr3 -66.9(3)
C50 C51 C52 C48 -1.7(4)
Zr3 C51 C52 C48 -68.4(3)
C50 C51 C52 Zr3 66.7(3)
C57 C53 C54 C55 -1.0(4)
Zr4 C53 C54 C55 -68.1(3)
C57 C53 C54 Zr4 67.1(3)
C53 C54 C55 C56 1.4(4)
Zr4 C54 C55 C56 -66.5(3)
C53 C54 C55 Zr4 67.9(3)
C54 C55 C56 C57 -1.3(4)
Zr4 C55 C56 C57 -67.1(2)
C54 C55 C56 Zr4 65.7(3)
C54 C53 C57 C56 0.2(4)
Zr4 C53 C57 C56 66.2(2)
C54 C53 C57 Zr4 -66.0(3)
C55 C56 C57 C53 0.7(4)
Zr4 C56 C57 C53 -65.9(2)
C55 C56 C57 Zr4 66.7(2)
C62 C58 C59 C60 1.6(4)
Zr4 C58 C59 C60 69.2(2)
C62 C58 C59 Zr4 -67.6(2)
C58 C59 C60 C61 -2.0(4)
Zr4 C59 C60 C61 66.5(2)
C58 C59 C60 Zr4 -68.4(2)
C59 C60 C61 C62 1.6(4)
Zr4 C60 C61 C62 66.2(2)
C59 C60 C61 Zr4 -64.6(2)
C59 C58 C62 C61 -0.5(4)
Zr4 C58 C62 C61 -66.2(2)
C59 C58 C62 Zr4 65.6(2)
C60 C61 C62 C58 -0.7(4)
Zr4 C61 C62 C58 65.2(2)
C60 C61 C62 Zr4 -65.8(2)
C2 C1 Si1 C4 26.6(3)
Zr1 C1 Si1 C4 -156.3(2)
C2 C1 Si1 C6 147.6(3)
Zr1 C1 Si1 C6 -35.3(3)
C2 C1 Si1 C5 -92.3(3)
Zr1 C1 Si1 C5 84.8(3)
C2 C3 Si2 C9 24.4(3)
Zr2 C3 Si2 C9 -164.47(18)
C2 C3 Si2 C8 -93.8(3)
Zr2 C3 Si2 C8 77.4(2)
C2 C3 Si2 C7 146.6(2)
Zr2 C3 Si2 C7 -42.2(2)
C33 C32 Si3 C37 -105.1(3)
Zr3 C32 Si3 C37 81.6(2)
C33 C32 Si3 C35 16.4(3)
Zr3 C32 Si3 C35 -156.9(2)
C33 C32 Si3 C36 135.9(3)
Zr3 C32 Si3 C36 -37.4(3)
C33 C34 Si4 C40 18.1(3)
Zr4 C34 Si4 C40 -154.75(19)
C33 C34 Si4 C39 137.8(3)
Zr4 C34 Si4 C39 -35.1(2)
C33 C34 Si4 C38 -102.5(3)
Zr4 C34 Si4 C38 84.7(2)
